data_7155025
loop_
_publ_author_name
'Murray, Alexander T.'
'Challinor, Jonathan D.'
'Gul\'acsy, Christina E'
'Lujan, Cristina'
'Hatcher, Lauren E.'
'Pudney, Christopher R.'
'Raithby, Paul R.'
'John, Matthew P.'
'Carbery, David R.'

_publ_section_title
;
 Modelling flavoenzymatic charge transfer events: development of catalytic
 indole deuteration strategies.
;
_journal_issue 15
_journal_name_full 'Organic &amp; biomolecular chemistry'
_journal_page_first 3787
_journal_page_last 3792
_journal_paper_doi 10.1039/c6ob00361c
_journal_volume 14
_journal_year 2016
_chemical_formula_moiety 'C13 H8 F3 N4 O2, C14 H11 N1, C1 H4 O, Cl'
_chemical_formula_sum 'C28 H23 Cl F3 N5 O3'
_chemical_formula_weight 569.96
_chemical_name_systematic
;
 ?
;
_space_group_crystal_system monoclinic
_space_group_IT_number 14
_space_group_name_Hall '-P 2ybc'
_space_group_name_H-M_alt 'P 1 21/c 1'
_symmetry_space_group_name_Hall '-P 2ybc'
_symmetry_space_group_name_H-M 'P 1 21/c 1'
_atom_sites_solution_hydrogens mixed
_audit_creation_method SHELXL-2014
_audit_update_record
;
2015-12-16 deposited with the CCDC.
2016-03-15 downloaded from the CCDC.
;
_cell_angle_alpha 90
_cell_angle_beta 97.810(12)
_cell_angle_gamma 90
_cell_formula_units_Z 4
_cell_length_a 6.6629(7)
_cell_length_b 25.004(3)
_cell_length_c 14.956(2)
_cell_measurement_reflns_used 1671
_cell_measurement_temperature 100(2)
_cell_measurement_theta_max 25.3760
_cell_measurement_theta_min 3.8200
_cell_volume 2468.5(5)
_computing_cell_refinement
;
CrysAlisPro, Agilent Technologies,
Version 1.171.37.35 (release 13-08-2014 CrysAlis171 .NET)
(compiled Aug 13 2014,18:06:01)
;
_computing_data_collection
;
CrysAlisPro, Agilent Technologies,
Version 1.171.37.35 (release 13-08-2014 CrysAlis171 .NET)
(compiled Aug 13 2014,18:06:01)
;
_computing_data_reduction
;
CrysAlisPro, Agilent Technologies,
Version 1.171.37.35 (release 13-08-2014 CrysAlis171 .NET)
(compiled Aug 13 2014,18:06:01)
;
_computing_molecular_graphics
;
ORTEP-3 (Farrugia, 2012)
MERCURY (MCarae 2008)
;
_computing_structure_refinement 'SHELXL-2014 (Sheldrick, 2015)'
_computing_structure_solution 'SHELXT-2014 (Sheldrick, 2015)'
_diffrn_ambient_temperature 100(2)
_diffrn_detector_area_resol_mean 8.1150
_diffrn_measured_fraction_theta_full 0.996
_diffrn_measured_fraction_theta_max 0.988
_diffrn_measurement_device_type
;
SuperNova, Dual, Cu at zero, EosS2
;
_diffrn_measurement_method '\w scans'
_diffrn_radiation_type MoK\a
_diffrn_radiation_wavelength 0.71073
_diffrn_reflns_av_R_equivalents 0.1227
_diffrn_reflns_av_unetI/netI 0.1728
_diffrn_reflns_Laue_measured_fraction_full 0.996
_diffrn_reflns_Laue_measured_fraction_max 0.988
_diffrn_reflns_limit_h_max 8
_diffrn_reflns_limit_h_min -8
_diffrn_reflns_limit_k_max 30
_diffrn_reflns_limit_k_min -30
_diffrn_reflns_limit_l_max 18
_diffrn_reflns_limit_l_min -16
_diffrn_reflns_number 16521
_diffrn_reflns_point_group_measured_fraction_full 0.996
_diffrn_reflns_point_group_measured_fraction_max 0.988
_diffrn_reflns_theta_full 25.000
_diffrn_reflns_theta_max 25.363
_diffrn_reflns_theta_min 3.259
_diffrn_source
;
SuperNova (Mo) X-ray Source
;
_exptl_absorpt_coefficient_mu 0.221
_exptl_absorpt_correction_T_max 1.00000
_exptl_absorpt_correction_T_min 0.89274
_exptl_absorpt_correction_type multi-scan
_exptl_absorpt_process_details
;
CrysAlisPro, Agilent Technologies,
Version 1.171.37.31 (release 14-01-2014 CrysAlis171 .NET)
(compiled Jan 14 2014,18:38:05)
Empirical absorption correction using spherical harmonics,
 implemented in SCALE3 ABSPACK scaling algorithm.
;
_exptl_crystal_colour black
_exptl_crystal_density_diffrn 1.534
_exptl_crystal_description needle
_exptl_crystal_F_000 1176
_exptl_crystal_size_max 0.300
_exptl_crystal_size_mid 0.030
_exptl_crystal_size_min 0.020
_refine_diff_density_max 0.347
_refine_diff_density_min -0.283
_refine_diff_density_rms 0.061
_refine_ls_extinction_method none
_refine_ls_goodness_of_fit_ref 0.839
_refine_ls_hydrogen_treatment mixed
_refine_ls_matrix_type full
_refine_ls_number_parameters 304
_refine_ls_number_reflns 5373
_refine_ls_number_restraints 4
_refine_ls_restrained_S_all 0.839
_refine_ls_R_factor_all 0.1083
_refine_ls_R_factor_gt 0.0558
_refine_ls_shift/su_max 0.000
_refine_ls_shift/su_mean 0.000
_refine_ls_structure_factor_coef Fsqd
_refine_ls_weighting_details 'w=1/[\s^2^(Fo^2^)+(0.0279P)^2^] where P=(Fo^2^+2Fc^2^)/3'
_refine_ls_weighting_scheme calc
_refine_ls_wR_factor_gt 0.0889
_refine_ls_wR_factor_ref 0.0968
_reflns_Friedel_coverage 0.000
_reflns_number_gt 2895
_reflns_number_total 4509
_reflns_threshold_expression 'I > 2\s(I)'
_cod_data_source_file c6ob00361c3.cif
_cod_data_source_block CTcomplex
_cod_depositor_comments 'Adding full bibliography for 7155024--7155025.cif.'
_cod_original_cell_volume 2468.6(5)
_cod_database_code 7155025
_shelx_space_group_comment
;
The symmetry employed for this shelxl refinement is uniquely defined
by the following loop, which should always be used as a source of
symmetry information in preference to the above space-group names.
They are only intended as comments.
;
_shelx_estimated_absorpt_t_min 0.937
_shelx_estimated_absorpt_t_max 0.996
_shelxl_version_number 2014-1

loop_
_space_group_symop_operation_xyz
'x, y, z'
'-x, y+1/2, -z+1/2'
'-x, -y, -z'
'x, -y-1/2, z-1/2'

loop_
_atom_site_label
_atom_site_type_symbol
_atom_site_fract_x
_atom_site_fract_y
_atom_site_fract_z
_atom_site_U_iso_or_equiv
_atom_site_adp_type
_atom_site_occupancy
_atom_site_site_symmetry_order
_atom_site_calc_flag
_atom_site_refinement_flags_posn
_atom_site_refinement_flags_adp
_atom_site_refinement_flags_occupancy
_atom_site_disorder_assembly
_atom_site_disorder_group
C1 C 0.6764(6) 0.30296(16) 0.3928(3) 0.0188(10) Uani 1 1 d . . . . .
C2 C 0.6526(6) 0.40222(16) 0.4079(3) 0.0172(10) Uani 1 1 d . . . . .
C3 C 0.6731(6) 0.39535(15) 0.5081(3) 0.0146(10) Uani 1 1 d . . . . .
C4 C 0.6984(6) 0.34225(15) 0.5394(3) 0.0123(10) Uani 1 1 d . . . . .
C5 C 0.7272(6) 0.37028(14) 0.6888(3) 0.0156(10) Uani 1 1 d . . . . .
C6 C 0.6945(6) 0.42276(15) 0.6549(3) 0.0152(10) Uani 1 1 d . . . . .
C7 C 0.6911(6) 0.46498(15) 0.7175(3) 0.0172(10) Uani 1 1 d . . . . .
H7 H 0.6662 0.5006 0.6969 0.021 Uiso 1 1 calc R U . . .
C8 C 0.7240(6) 0.45418(15) 0.8083(3) 0.0171(10) Uani 1 1 d . . . . .
C9 C 0.7567(5) 0.40213(15) 0.8393(3) 0.0184(10) Uani 1 1 d . . . . .
H9 H 0.7815 0.3958 0.9025 0.022 Uiso 1 1 calc R U . . .
C10 C 0.7543(6) 0.35976(15) 0.7811(3) 0.0161(10) Uani 1 1 d . . . . .
H10 H 0.7706 0.3242 0.8031 0.019 Uiso 1 1 calc R U . . .
C11 C 0.7252(6) 0.24964(14) 0.5413(3) 0.0172(11) Uani 1 1 d . . . . .
H11A H 0.8479 0.2298 0.5300 0.021 Uiso 1 1 calc R U . . .
H11B H 0.6057 0.2259 0.5288 0.021 Uiso 1 1 calc R U . . .
C12 C 0.7476(6) 0.27183(13) 0.6388(3) 0.0175(10) Uani 1 1 d . . . . .
H12A H 0.6415 0.2572 0.6722 0.021 Uiso 1 1 calc R U . . .
H12B H 0.8824 0.2631 0.6720 0.021 Uiso 1 1 calc R U . . .
C13 C 0.7318(7) 0.49898(16) 0.8736(3) 0.0237(12) Uani 1 1 d . . . . .
C14_a C 0.1261(10) 0.08123(16) -0.0703(4) 0.0178(7) Uani 0.514(2) 1 d G . P A 1
H14_a H 0.1139 0.0474 -0.0425 0.021 Uiso 0.514(2) 1 calc R U P A 1
C15_a C 0.0989(9) 0.08543(17) -0.1638(4) 0.0178(7) Uani 0.514(2) 1 d G . P A 1
H15_a H 0.0681 0.0545 -0.2000 0.021 Uiso 0.514(2) 1 calc R U P A 1
C16_a C 0.1168(10) 0.1349(2) -0.2045(2) 0.0178(7) Uani 0.514(2) 1 d G . P A 1
H16_a H 0.0982 0.1378 -0.2684 0.021 Uiso 0.514(2) 1 calc R U P A 1
C17_a C 0.1618(10) 0.18014(15) -0.1515(4) 0.0178(7) Uani 0.514(2) 1 d G . P A 1
H17_a H 0.1740 0.2139 -0.1793 0.021 Uiso 0.514(2) 1 calc R U P A 1
C18_a C 0.1889(10) 0.17594(18) -0.0580(4) 0.0178(7) Uani 0.514(2) 1 d G . P A 1
H18_a H 0.2197 0.2069 -0.0218 0.021 Uiso 0.514(2) 1 calc R U P A 1
C19_a C 0.1711(10) 0.1265(3) -0.0174(2) 0.0178(7) Uani 0.514(2) 1 d G . P A 1
C21_a C 0.1939(13) 0.0766(4) 0.1329(6) 0.0185(14) Uani 0.514(2) 1 d . . P A 1
H21_a H 0.1764 0.0410 0.1112 0.022 Uiso 0.514(2) 1 calc R U P A 1
C20_a C 0.1959(19) 0.1192(6) 0.0820(6) 0.0185(14) Uani 0.514(2) 1 d . . P A 1
N5_a N 0.2272(12) 0.1654(3) 0.1365(5) 0.0182(14) Uani 0.514(2) 1 d D . P A 1
C22_a C 0.2405(10) 0.1472(2) 0.2242(3) 0.0168(7) Uani 0.514(2) 1 d G . P A 1
C23_a C 0.2223(10) 0.0918(2) 0.2265(3) 0.0168(7) Uani 0.514(2) 1 d G . P A 1
C24_a C 0.2327(10) 0.06550(12) 0.3089(5) 0.0168(7) Uani 0.514(2) 1 d G . P A 1
H24_a H 0.2203 0.0277 0.3105 0.020 Uiso 0.514(2) 1 calc R U P A 1
C25_a C 0.2612(10) 0.0945(2) 0.3889(3) 0.0168(7) Uani 0.514(2) 1 d G . P A 1
H25_a H 0.2683 0.0765 0.4452 0.020 Uiso 0.514(2) 1 calc R U P A 1
C26_a C 0.2794(10) 0.1498(2) 0.3866(3) 0.0168(7) Uani 0.514(2) 1 d G . P A 1
H26_a H 0.2989 0.1697 0.4413 0.020 Uiso 0.514(2) 1 calc R U P A 1
C27_a C 0.2690(10) 0.17619(12) 0.3042(4) 0.0168(7) Uani 0.514(2) 1 d G . P A 1
H27_a H 0.2815 0.2140 0.3027 0.020 Uiso 0.514(2) 1 calc R U P A 1
C14A_b C 0.2274(11) 0.07038(19) 0.2696(5) 0.0178(7) Uani 0.486(2) 1 d G . P A 2
H14A_b H 0.2137 0.0377 0.2369 0.021 Uiso 0.486(2) 1 calc R U P A 2
C15A_b C 0.2422(11) 0.06989(17) 0.3632(5) 0.0178(7) Uani 0.486(2) 1 d G . P A 2
H15A_b H 0.2386 0.0369 0.3945 0.021 Uiso 0.486(2) 1 calc R U P A 2
C16A_b C 0.2622(11) 0.1177(3) 0.4111(2) 0.0178(7) Uani 0.486(2) 1 d G . P A 2
H16A_b H 0.2723 0.1173 0.4751 0.021 Uiso 0.486(2) 1 calc R U P A 2
C17A_b C 0.2674(11) 0.16595(17) 0.3654(4) 0.0178(7) Uani 0.486(2) 1 d G . P A 2
H17A_b H 0.2810 0.1986 0.3981 0.021 Uiso 0.486(2) 1 calc R U P A 2
C18A_b C 0.2526(11) 0.16644(18) 0.2718(4) 0.0178(7) Uani 0.486(2) 1 d G . P A 2
H18A_b H 0.2561 0.1994 0.2406 0.021 Uiso 0.486(2) 1 calc R U P A 2
C19A_b C 0.2326(11) 0.1187(3) 0.2239(2) 0.0178(7) Uani 0.486(2) 1 d G . P A 2
C21A_b C 0.1796(14) 0.0770(4) 0.0670(6) 0.0185(14) Uani 0.486(2) 1 d . . P A 2
H21A_b H 0.1757 0.0402 0.0826 0.022 Uiso 0.486(2) 1 calc R U P A 2
C20A_b C 0.207(2) 0.1197(7) 0.1244(6) 0.0185(14) Uani 0.486(2) 1 d . . P A 2
N5A_b N 0.2075(13) 0.1658(4) 0.0774(5) 0.0182(14) Uani 0.486(2) 1 d D . P A 2
C22A_b C 0.1789(11) 0.1548(3) -0.0128(3) 0.0168(7) Uani 0.486(2) 1 d G . P A 2
C23A_b C 0.1579(11) 0.0998(2) -0.0227(4) 0.0168(7) Uani 0.486(2) 1 d G . P A 2
C24A_b C 0.1287(10) 0.07717(13) -0.1084(5) 0.0168(7) Uani 0.486(2) 1 d G . P A 2
H24A_b H 0.1144 0.0395 -0.1151 0.020 Uiso 0.486(2) 1 calc R U P A 2
C25A_b C 0.1207(10) 0.1097(2) -0.1842(3) 0.0168(7) Uani 0.486(2) 1 d G . P A 2
H25A_b H 0.1007 0.0942 -0.2428 0.020 Uiso 0.486(2) 1 calc R U P A 2
C26A_b C 0.1417(11) 0.1647(2) -0.1743(3) 0.0168(7) Uani 0.486(2) 1 d G . P A 2
H26A_b H 0.1362 0.1869 -0.2261 0.020 Uiso 0.486(2) 1 calc R U P A 2
C27A_b C 0.1708(11) 0.18732(13) -0.0886(4) 0.0168(7) Uani 0.486(2) 1 d G . P A 2
H27A_b H 0.1852 0.2250 -0.0818 0.020 Uiso 0.486(2) 1 calc R U P A 2
C28 C 0.7162(6) 0.38403(15) 0.1137(3) 0.0301(12) Uani 1 1 d . . . . .
H28A H 0.7451 0.4191 0.1419 0.045 Uiso 1 1 calc R U . . .
H28B H 0.6168 0.3881 0.0595 0.045 Uiso 1 1 calc R U . . .
H28C H 0.8414 0.3688 0.0970 0.045 Uiso 1 1 calc R U . . .
N1 N 0.6551(5) 0.35475(13) 0.3605(2) 0.0160(8) Uani 1 1 d D . . . .
N2 N 0.6695(5) 0.43489(12) 0.5643(2) 0.0180(9) Uani 1 1 d . . . . .
N3 N 0.6986(5) 0.29948(12) 0.4867(2) 0.0150(8) Uani 1 1 d . . . . .
N4 N 0.7232(5) 0.33049(11) 0.6258(2) 0.0142(8) Uani 1 1 d . . . . .
O1 O 0.6747(4) 0.26410(10) 0.34583(18) 0.0225(8) Uani 1 1 d . . . . .
O2 O 0.6333(4) 0.44529(10) 0.37072(18) 0.0220(7) Uani 1 1 d . . . . .
O3 O 0.6362(4) 0.34906(11) 0.17615(19) 0.0246(7) Uani 1 1 d D . . . .
F1 F 0.6727(4) 0.48497(9) 0.95160(17) 0.0496(8) Uani 1 1 d . . . . .
F2 F 0.9173(4) 0.51916(9) 0.89424(18) 0.0463(8) Uani 1 1 d . . . . .
F3 F 0.6160(4) 0.54014(10) 0.84268(18) 0.0590(9) Uani 1 1 d . . . . .
Cl1 Cl 0.24181(16) 0.28961(4) 0.10487(8) 0.0245(3) Uani 1 1 d . . . . .
H5_a H 0.227(6) 0.2023(7) 0.109(2) 0.029 Uiso 0.514(2) 1 d D U P A 1
H5A_b H 0.227(6) 0.2023(7) 0.109(2) 0.029 Uiso 0.486(2) 1 d D U P A 2
H1 H 0.653(6) 0.3588(13) 0.2966(14) 0.029 Uiso 1 1 d D U . . .
H3 H 0.504(3) 0.3388(14) 0.150(2) 0.029 Uiso 1 1 d D U . . .

loop_
_atom_site_aniso_label
_atom_site_aniso_U_11
_atom_site_aniso_U_22
_atom_site_aniso_U_33
_atom_site_aniso_U_23
_atom_site_aniso_U_13
_atom_site_aniso_U_12
C1 0.016(2) 0.022(3) 0.018(3) 0.003(2) 0.001(2) -0.001(2)
C2 0.010(2) 0.024(3) 0.017(3) -0.001(2) -0.003(2) 0.000(2)
C3 0.010(2) 0.015(2) 0.019(3) 0.004(2) 0.002(2) -0.001(2)
C4 0.011(2) 0.014(2) 0.012(3) 0.003(2) 0.003(2) -0.0010(19)
C5 0.014(3) 0.017(2) 0.016(3) -0.002(2) 0.002(2) -0.003(2)
C6 0.016(3) 0.016(2) 0.013(3) 0.000(2) 0.000(2) 0.000(2)
C7 0.016(2) 0.017(2) 0.019(3) 0.000(2) 0.002(2) -0.0049(19)
C8 0.015(2) 0.020(2) 0.017(3) -0.011(2) 0.005(2) -0.006(2)
C9 0.009(2) 0.029(3) 0.018(3) -0.003(2) 0.004(2) 0.000(2)
C10 0.017(3) 0.014(2) 0.017(3) 0.005(2) 0.001(2) -0.003(2)
C11 0.020(3) 0.015(2) 0.015(3) 0.002(2) -0.002(2) -0.0007(19)
C12 0.024(3) 0.014(2) 0.014(3) 0.0050(19) 0.002(2) -0.002(2)
C13 0.025(3) 0.027(3) 0.020(3) 0.000(2) 0.008(2) -0.001(2)
C14_a 0.0183(19) 0.0237(13) 0.0113(15) -0.0046(11) 0.0015(13) 0.0011(12)
C15_a 0.0183(19) 0.0237(13) 0.0113(15) -0.0046(11) 0.0015(13) 0.0011(12)
C16_a 0.0183(19) 0.0237(13) 0.0113(15) -0.0046(11) 0.0015(13) 0.0011(12)
C17_a 0.0183(19) 0.0237(13) 0.0113(15) -0.0046(11) 0.0015(13) 0.0011(12)
C18_a 0.0183(19) 0.0237(13) 0.0113(15) -0.0046(11) 0.0015(13) 0.0011(12)
C19_a 0.0183(19) 0.0237(13) 0.0113(15) -0.0046(11) 0.0015(13) 0.0011(12)
C21_a 0.014(2) 0.0173(19) 0.025(4) -0.005(5) 0.006(4) 0.001(2)
C20_a 0.014(2) 0.0173(19) 0.025(4) -0.005(5) 0.006(4) 0.001(2)
N5_a 0.023(3) 0.022(2) 0.008(4) -0.006(4) -0.005(4) -0.002(2)
C22_a 0.0166(19) 0.0214(13) 0.0118(15) -0.0011(12) -0.0005(13) -0.0008(13)
C23_a 0.0166(19) 0.0214(13) 0.0118(15) -0.0011(12) -0.0005(13) -0.0008(13)
C24_a 0.0166(19) 0.0214(13) 0.0118(15) -0.0011(12) -0.0005(13) -0.0008(13)
C25_a 0.0166(19) 0.0214(13) 0.0118(15) -0.0011(12) -0.0005(13) -0.0008(13)
C26_a 0.0166(19) 0.0214(13) 0.0118(15) -0.0011(12) -0.0005(13) -0.0008(13)
C27_a 0.0166(19) 0.0214(13) 0.0118(15) -0.0011(12) -0.0005(13) -0.0008(13)
C14A_b 0.0183(19) 0.0237(13) 0.0113(15) -0.0046(11) 0.0015(13) 0.0011(12)
C15A_b 0.0183(19) 0.0237(13) 0.0113(15) -0.0046(11) 0.0015(13) 0.0011(12)
C16A_b 0.0183(19) 0.0237(13) 0.0113(15) -0.0046(11) 0.0015(13) 0.0011(12)
C17A_b 0.0183(19) 0.0237(13) 0.0113(15) -0.0046(11) 0.0015(13) 0.0011(12)
C18A_b 0.0183(19) 0.0237(13) 0.0113(15) -0.0046(11) 0.0015(13) 0.0011(12)
C19A_b 0.0183(19) 0.0237(13) 0.0113(15) -0.0046(11) 0.0015(13) 0.0011(12)
C21A_b 0.014(2) 0.0173(19) 0.025(4) -0.005(5) 0.006(4) 0.001(2)
C20A_b 0.014(2) 0.0173(19) 0.025(4) -0.005(5) 0.006(4) 0.001(2)
N5A_b 0.023(3) 0.022(2) 0.008(4) -0.006(4) -0.005(4) -0.002(2)
C22A_b 0.0166(19) 0.0214(13) 0.0118(15) -0.0011(12) -0.0005(13) -0.0008(13)
C23A_b 0.0166(19) 0.0214(13) 0.0118(15) -0.0011(12) -0.0005(13) -0.0008(13)
C24A_b 0.0166(19) 0.0214(13) 0.0118(15) -0.0011(12) -0.0005(13) -0.0008(13)
C25A_b 0.0166(19) 0.0214(13) 0.0118(15) -0.0011(12) -0.0005(13) -0.0008(13)
C26A_b 0.0166(19) 0.0214(13) 0.0118(15) -0.0011(12) -0.0005(13) -0.0008(13)
C27A_b 0.0166(19) 0.0214(13) 0.0118(15) -0.0011(12) -0.0005(13) -0.0008(13)
C28 0.027(3) 0.043(3) 0.021(3) 0.006(2) 0.007(3) -0.005(2)
N1 0.024(2) 0.0157(19) 0.008(2) 0.0004(18) -0.0006(19) -0.0055(17)
N2 0.016(2) 0.0187(19) 0.020(2) -0.0010(18) 0.0036(18) -0.0023(17)
N3 0.023(2) 0.0123(18) 0.010(2) 0.0021(17) 0.0037(17) -0.0007(16)
N4 0.017(2) 0.0156(19) 0.009(2) 0.0005(17) 0.0002(18) 0.0000(17)
O1 0.034(2) 0.0169(16) 0.016(2) -0.0037(14) 0.0014(16) -0.0001(14)
O2 0.0279(19) 0.0185(16) 0.0195(19) 0.0083(14) 0.0033(15) 0.0037(14)
O3 0.0304(19) 0.0280(16) 0.0143(19) 0.0055(15) -0.0005(15) -0.0087(15)
F1 0.082(2) 0.0432(16) 0.0302(19) -0.0166(14) 0.0317(17) -0.0227(16)
F2 0.0303(17) 0.0491(16) 0.061(2) -0.0310(15) 0.0108(16) -0.0166(14)
F3 0.085(2) 0.0440(17) 0.042(2) -0.0190(15) -0.0130(17) 0.0356(17)
Cl1 0.0244(6) 0.0231(6) 0.0256(7) -0.0018(5) 0.0022(6) -0.0040(5)

loop_
_atom_type_symbol
_atom_type_description
_atom_type_scat_dispersion_real
_atom_type_scat_dispersion_imag
_atom_type_scat_source
C C 0.0033 0.0016 'International Tables Vol C Tables 4.2.6.8 and 6.1.1.4'
H H 0.0000 0.0000 'International Tables Vol C Tables 4.2.6.8 and 6.1.1.4'
N N 0.0061 0.0033 'International Tables Vol C Tables 4.2.6.8 and 6.1.1.4'
O O 0.0106 0.0060 'International Tables Vol C Tables 4.2.6.8 and 6.1.1.4'
F F 0.0171 0.0103 'International Tables Vol C Tables 4.2.6.8 and 6.1.1.4'
Cl Cl 0.1484 0.1585 'International Tables Vol C Tables 4.2.6.8 and 6.1.1.4'

loop_
_geom_angle_atom_site_label_1
_geom_angle_atom_site_label_2
_geom_angle_atom_site_label_3
_geom_angle
O1 C1 N1 124.2(4)
O1 C1 N3 122.1(4)
N1 C1 N3 113.7(4)
O2 C2 N1 122.4(4)
O2 C2 C3 123.5(4)
N1 C2 C3 114.1(3)
N2 C3 C4 120.9(4)
N2 C3 C2 123.6(3)
C4 C3 C2 115.5(3)
N4 C4 N3 113.2(3)
N4 C4 C3 122.0(4)
N3 C4 C3 124.8(4)
N4 C5 C10 122.2(3)
N4 C5 C6 116.2(4)
C10 C5 C6 121.6(4)
N2 C6 C5 123.4(4)
N2 C6 C7 118.5(3)
C5 C6 C7 118.2(4)
C8 C7 C6 119.6(4)
C8 C7 H7 120.2
C6 C7 H7 120.2
C7 C8 C9 120.7(4)
C7 C8 C13 119.3(4)
C9 C8 C13 119.9(4)
C10 C9 C8 121.7(4)
C10 C9 H9 119.2
C8 C9 H9 119.2
C9 C10 C5 118.2(4)
C9 C10 H10 120.9
C5 C10 H10 120.9
N3 C11 C12 101.9(3)
N3 C11 H11A 111.4
C12 C11 H11A 111.4
N3 C11 H11B 111.4
C12 C11 H11B 111.4
H11A C11 H11B 109.3
N4 C12 C11 103.7(3)
N4 C12 H12A 111.0
C11 C12 H12A 111.0
N4 C12 H12B 111.0
C11 C12 H12B 111.0
H12A C12 H12B 109.0
F1 C13 F3 106.4(3)
F1 C13 F2 105.9(4)
F3 C13 F2 105.3(3)
F1 C13 C8 113.0(3)
F3 C13 C8 112.9(4)
F2 C13 C8 112.8(3)
C15_a C14_a C19_a 120.0
C15_a C14_a H14_a 120.0
C19_a C14_a H14_a 120.0
C14_a C15_a C16_a 120.0
C14_a C15_a H15_a 120.0
C16_a C15_a H15_a 120.0
C15_a C16_a C17_a 120.0
C15_a C16_a H16_a 120.0
C17_a C16_a H16_a 120.0
C18_a C17_a C16_a 120.0
C18_a C17_a H17_a 120.0
C16_a C17_a H17_a 120.0
C17_a C18_a C19_a 120.0
C17_a C18_a H18_a 120.0
C19_a C18_a H18_a 120.0
C18_a C19_a C14_a 120.0
C18_a C19_a C20_a 122.8(8)
C14_a C19_a C20_a 117.2(8)
C20_a C21_a C23_a 109.8(10)
C20_a C21_a H21_a 125.1
C23_a C21_a H21_a 125.1
C21_a C20_a N5_a 110.0(9)
C21_a C20_a C19_a 132.3(13)
N5_a C20_a C19_a 117.8(11)
C22_a N5_a C20_a 105.3(8)
C22_a N5_a H5_a 133.1(19)
C20_a N5_a H5_a 121.5(17)
N5_a C22_a C23_a 110.9(6)
N5_a C22_a C27_a 129.1(6)
C23_a C22_a C27_a 120.0
C22_a C23_a C24_a 120.0
C22_a C23_a C21_a 103.9(6)
C24_a C23_a C21_a 136.1(6)
C25_a C24_a C23_a 120.0
C25_a C24_a H24_a 120.0
C23_a C24_a H24_a 120.0
C24_a C25_a C26_a 120.0
C24_a C25_a H25_a 120.0
C26_a C25_a H25_a 120.0
C27_a C26_a C25_a 120.0
C27_a C26_a H26_a 120.0
C25_a C26_a H26_a 120.0
C26_a C27_a C22_a 120.0
C26_a C27_a H27_a 120.0
C22_a C27_a H27_a 120.0
C15A_b C14A_b C19A_b 120.0
C15A_b C14A_b H14A_b 120.0
C19A_b C14A_b H14A_b 120.0
C14A_b C15A_b C16A_b 120.0
C14A_b C15A_b H15A_b 120.0
C16A_b C15A_b H15A_b 120.0
C15A_b C16A_b C17A_b 120.0
C15A_b C16A_b H16A_b 120.0
C17A_b C16A_b H16A_b 120.0
C18A_b C17A_b C16A_b 120.0
C18A_b C17A_b H17A_b 120.0
C16A_b C17A_b H17A_b 120.0
C17A_b C18A_b C19A_b 120.0
C17A_b C18A_b H18A_b 120.0
C19A_b C18A_b H18A_b 120.0
C18A_b C19A_b C14A_b 120.0
C18A_b C19A_b C20A_b 119.7(8)
C14A_b C19A_b C20A_b 120.3(8)
C20A_b C21A_b C23A_b 105.3(10)
C20A_b C21A_b H21A_b 127.4
C23A_b C21A_b H21A_b 127.4
N5A_b C20A_b C21A_b 110.4(9)
N5A_b C20A_b C19A_b 122.1(12)
C21A_b C20A_b C19A_b 127.5(13)
C20A_b N5A_b C22A_b 109.4(9)
C20A_b N5A_b H5A_b 121.7(17)
C22A_b N5A_b H5A_b 128.9(19)
N5A_b C22A_b C23A_b 107.7(6)
N5A_b C22A_b C27A_b 132.3(6)
C23A_b C22A_b C27A_b 120.0
C24A_b C23A_b C22A_b 120.0
C24A_b C23A_b C21A_b 132.8(6)
C22A_b C23A_b C21A_b 107.2(6)
C25A_b C24A_b C23A_b 120.0
C25A_b C24A_b H24A_b 120.0
C23A_b C24A_b H24A_b 120.0
C26A_b C25A_b C24A_b 120.0
C26A_b C25A_b H25A_b 120.0
C24A_b C25A_b H25A_b 120.0
C25A_b C26A_b C27A_b 120.0
C25A_b C26A_b H26A_b 120.0
C27A_b C26A_b H26A_b 120.0
C26A_b C27A_b C22A_b 120.0
C26A_b C27A_b H27A_b 120.0
C22A_b C27A_b H27A_b 120.0
O3 C28 H28A 109.5
O3 C28 H28B 109.5
H28A C28 H28B 109.5
O3 C28 H28C 109.5
H28A C28 H28C 109.5
H28B C28 H28C 109.5
C1 N1 C2 129.2(4)
C1 N1 H1 116(2)
C2 N1 H1 115(2)
C3 N2 C6 117.3(3)
C4 N3 C1 122.6(3)
C4 N3 C11 111.0(3)
C1 N3 C11 126.4(3)
C4 N4 C5 120.2(3)
C4 N4 C12 110.3(3)
C5 N4 C12 129.5(3)
C28 O3 H3 107(2)

loop_
_geom_bond_atom_site_label_1
_geom_bond_atom_site_label_2
_geom_bond_distance
C1 O1 1.198(4)
C1 N1 1.383(5)
C1 N3 1.394(5)
C2 O2 1.211(4)
C2 N1 1.384(5)
C2 C3 1.496(5)
C3 N2 1.299(4)
C3 C4 1.410(5)
C4 N4 1.313(5)
C4 N3 1.329(4)
C5 N4 1.368(4)
C5 C10 1.393(5)
C5 C6 1.413(5)
C6 N2 1.377(5)
C6 C7 1.413(5)
C7 C8 1.373(5)
C7 H7 0.9500
C8 C9 1.389(5)
C8 C13 1.482(5)
C9 C10 1.370(5)
C9 H9 0.9500
C10 H10 0.9500
C11 N3 1.487(4)
C11 C12 1.548(5)
C11 H11A 0.9900
C11 H11B 0.9900
C12 N4 1.486(4)
C12 H12A 0.9900
C12 H12B 0.9900
C13 F1 1.328(4)
C13 F3 1.331(4)
C13 F2 1.332(4)
C14_a C15_a 1.3900
C14_a C19_a 1.3900
C14_a H14_a 0.9500
C15_a C16_a 1.3900
C15_a H15_a 0.9500
C16_a C17_a 1.3900
C16_a H16_a 0.9500
C17_a C18_a 1.3900
C17_a H17_a 0.9500
C18_a C19_a 1.3900
C18_a H18_a 0.9500
C19_a C20_a 1.485(10)
C21_a C20_a 1.311(19)
C21_a C23_a 1.438(10)
C21_a H21_a 0.9500
C20_a N5_a 1.412(17)
N5_a C22_a 1.380(8)
N5_a H5_a 1.008(18)
C22_a C23_a 1.3900
C22_a C27_a 1.3900
C23_a C24_a 1.3900
C24_a C25_a 1.3900
C24_a H24_a 0.9500
C25_a C26_a 1.3900
C25_a H25_a 0.9500
C26_a C27_a 1.3900
C26_a H26_a 0.9500
C27_a H27_a 0.9500
C14A_b C15A_b 1.3900
C14A_b C19A_b 1.3900
C14A_b H14A_b 0.9500
C15A_b C16A_b 1.3900
C15A_b H15A_b 0.9500
C16A_b C17A_b 1.3900
C16A_b H16A_b 0.9500
C17A_b C18A_b 1.3900
C17A_b H17A_b 0.9500
C18A_b C19A_b 1.3900
C18A_b H18A_b 0.9500
C19A_b C20A_b 1.475(10)
C21A_b C20A_b 1.37(2)
C21A_b C23A_b 1.446(10)
C21A_b H21A_b 0.9500
C20A_b N5A_b 1.352(18)
N5A_b C22A_b 1.365(8)
N5A_b H5A_b 1.028(18)
C22A_b C23A_b 1.3900
C22A_b C27A_b 1.3900
C23A_b C24A_b 1.3900
C24A_b C25A_b 1.3900
C24A_b H24A_b 0.9500
C25A_b C26A_b 1.3900
C25A_b H25A_b 0.9500
C26A_b C27A_b 1.3900
C26A_b H26A_b 0.9500
C27A_b H27A_b 0.9500
C28 O3 1.434(4)
C28 H28A 0.9800
C28 H28B 0.9800
C28 H28C 0.9800
N1 H1 0.961(19)
O3 H3 0.952(19)

loop_
_geom_hbond_atom_site_label_D
_geom_hbond_atom_site_label_H
_geom_hbond_atom_site_label_A
_geom_hbond_distance_DH
_geom_hbond_distance_HA
_geom_hbond_distance_DA
_geom_hbond_angle_DHA
_geom_hbond_site_symmetry_A
C7 H7 O2 0.95 2.51 3.267(5) 137.0 3_666
C10 H10 O1 0.95 2.41 3.309(4) 158.2 4_566
C11 H11A Cl1 0.99 2.75 3.581(4) 141.5 4_666
C11 H11B Cl1 0.99 2.84 3.616(4) 135.6 4_566
C12 H12A O1 0.99 2.63 3.323(5) 127.1 4_566
C12 H12A O3 0.99 2.66 3.180(4) 113.2 4_566
C12 H12A Cl1 0.99 2.96 3.676(4) 130.3 4_566
N5_a H5_a Cl1 1.008(18) 2.188(17) 3.146(8) 158(2) .
N5A_b H5A_b Cl1 1.028(18) 2.188(17) 3.127(9) 151(2) .

loop_
_geom_torsion_atom_site_label_1
_geom_torsion_atom_site_label_2
_geom_torsion_atom_site_label_3
_geom_torsion_atom_site_label_4
_geom_torsion
O2 C2 C3 N2 0.9(6)
N1 C2 C3 N2 -178.4(3)
O2 C2 C3 C4 -178.7(4)
N1 C2 C3 C4 2.0(5)
N2 C3 C4 N4 -1.3(6)
C2 C3 C4 N4 178.3(4)
N2 C3 C4 N3 178.2(4)
C2 C3 C4 N3 -2.2(5)
N4 C5 C6 N2 -3.1(6)
C10 C5 C6 N2 179.2(4)
N4 C5 C6 C7 178.1(4)
C10 C5 C6 C7 0.4(6)
N2 C6 C7 C8 -177.3(4)
C5 C6 C7 C8 1.5(6)
C6 C7 C8 C9 -1.2(6)
C6 C7 C8 C13 176.5(4)
C7 C8 C9 C10 -1.1(6)
C13 C8 C9 C10 -178.8(4)
C8 C9 C10 C5 3.0(6)
N4 C5 C10 C9 179.8(4)
C6 C5 C10 C9 -2.6(6)
N3 C11 C12 N4 2.0(4)
C7 C8 C13 F1 151.1(4)
C9 C8 C13 F1 -31.1(5)
C7 C8 C13 F3 30.4(5)
C9 C8 C13 F3 -151.9(4)
C7 C8 C13 F2 -88.8(5)
C9 C8 C13 F2 89.0(5)
C19_a C14_a C15_a C16_a 0.0
C14_a C15_a C16_a C17_a 0.0
C15_a C16_a C17_a C18_a 0.0
C16_a C17_a C18_a C19_a 0.0
C17_a C18_a C19_a C14_a 0.0
C17_a C18_a C19_a C20_a -179.3(8)
C15_a C14_a C19_a C18_a 0.0
C15_a C14_a C19_a C20_a 179.3(8)
C23_a C21_a C20_a N5_a 0.6(13)
C23_a C21_a C20_a C19_a -179.1(11)
C18_a C19_a C20_a C21_a -176.6(11)
C14_a C19_a C20_a C21_a 4.1(17)
C18_a C19_a C20_a N5_a 3.7(13)
C14_a C19_a C20_a N5_a -175.6(7)
C21_a C20_a N5_a C22_a -1.0(12)
C19_a C20_a N5_a C22_a 178.7(9)
C20_a N5_a C22_a C23_a 1.0(8)
C20_a N5_a C22_a C27_a -179.3(7)
N5_a C22_a C23_a C24_a 179.7(6)
C27_a C22_a C23_a C24_a 0.0
N5_a C22_a C23_a C21_a -0.7(6)
C27_a C22_a C23_a C21_a 179.6(6)
C20_a C21_a C23_a C22_a 0.0(10)
C20_a C21_a C23_a C24_a 179.6(8)
C22_a C23_a C24_a C25_a 0.0
C21_a C23_a C24_a C25_a -179.5(8)
C23_a C24_a C25_a C26_a 0.0
C24_a C25_a C26_a C27_a 0.0
C25_a C26_a C27_a C22_a 0.0
N5_a C22_a C27_a C26_a -179.6(8)
C23_a C22_a C27_a C26_a 0.0
C19A_b C14A_b C15A_b C16A_b 0.0
C14A_b C15A_b C16A_b C17A_b 0.0
C15A_b C16A_b C17A_b C18A_b 0.0
C16A_b C17A_b C18A_b C19A_b 0.0
C17A_b C18A_b C19A_b C14A_b 0.0
C17A_b C18A_b C19A_b C20A_b 177.0(9)
C15A_b C14A_b C19A_b C18A_b 0.0
C15A_b C14A_b C19A_b C20A_b -177.0(9)
C23A_b C21A_b C20A_b N5A_b -1.2(13)
C23A_b C21A_b C20A_b C19A_b 178.6(11)
C18A_b C19A_b C20A_b N5A_b 1.8(15)
C14A_b C19A_b C20A_b N5A_b 178.8(8)
C18A_b C19A_b C20A_b C21A_b -178.0(11)
C14A_b C19A_b C20A_b C21A_b -1.0(17)
C21A_b C20A_b N5A_b C22A_b 0.4(13)
C19A_b C20A_b N5A_b C22A_b -179.4(10)
C20A_b N5A_b C22A_b C23A_b 0.5(9)
C20A_b N5A_b C22A_b C27A_b -178.7(8)
N5A_b C22A_b C23A_b C24A_b -179.4(7)
C27A_b C22A_b C23A_b C24A_b 0.0
N5A_b C22A_b C23A_b C21A_b -1.3(6)
C27A_b C22A_b C23A_b C21A_b 178.1(6)
C20A_b C21A_b C23A_b C24A_b 179.2(8)
C20A_b C21A_b C23A_b C22A_b 1.5(10)
C22A_b C23A_b C24A_b C25A_b 0.0
C21A_b C23A_b C24A_b C25A_b -177.5(8)
C23A_b C24A_b C25A_b C26A_b 0.0
C24A_b C25A_b C26A_b C27A_b 0.0
C25A_b C26A_b C27A_b C22A_b 0.0
N5A_b C22A_b C27A_b C26A_b 179.2(8)
C23A_b C22A_b C27A_b C26A_b 0.0
O1 C1 N1 C2 179.3(4)
N3 C1 N1 C2 -0.1(6)
O2 C2 N1 C1 179.7(4)
C3 C2 N1 C1 -1.0(5)
C4 C3 N2 C6 1.0(5)
C2 C3 N2 C6 -178.6(4)
C5 C6 N2 C3 1.2(6)
C7 C6 N2 C3 -180.0(3)
N4 C4 N3 C1 -179.4(4)
C3 C4 N3 C1 1.1(6)
N4 C4 N3 C11 0.6(4)
C3 C4 N3 C11 -179.0(3)
O1 C1 N3 C4 -179.2(4)
N1 C1 N3 C4 0.2(5)
O1 C1 N3 C11 0.8(6)
N1 C1 N3 C11 -179.8(3)
C12 C11 N3 C4 -1.6(4)
C12 C11 N3 C1 178.3(4)
N3 C4 N4 C5 179.8(3)
C3 C4 N4 C5 -0.7(6)
N3 C4 N4 C12 0.9(5)
C3 C4 N4 C12 -179.6(3)
C10 C5 N4 C4 -179.6(4)
C6 C5 N4 C4 2.7(5)
C10 C5 N4 C12 -1.0(6)
C6 C5 N4 C12 -178.6(4)
C11 C12 N4 C4 -1.8(4)
C11 C12 N4 C5 179.4(4)
